data_7022828
loop_
_publ_author_name
'Ohba, Tadashi'
'Kobayashi, Atsushi'
'Chang, Ho-Chol'
'Kato, Masako'

_publ_section_title
;
 Vapour and mechanically induced chromic behaviour of platinum complexes
 with a dimer-of-dimer motif and the effects of heterometal ions.
;
_journal_issue 15
_journal_name_full 'Dalton transactions (Cambridge, England : 2003)'
_journal_page_first 5514
_journal_page_last 5523
_journal_paper_doi 10.1039/c3dt33100h
_journal_volume 42
_journal_year 2013
_chemical_formula_moiety 'C34 H30 Au F18 N8 P3 Pt S2 '
_chemical_formula_sum 'C34 H30 Au F18 N8 P3 Pt S2'
_chemical_formula_weight 1441.73
_space_group_IT_number 15
_symmetry_cell_setting monoclinic
_symmetry_Int_Tables_number 15
_symmetry_space_group_name_Hall '-C 2yc'
_symmetry_space_group_name_H-M 'C 1 2/c 1'
_cell_angle_alpha 90.0000
_cell_angle_beta 100.1920(5)
_cell_angle_gamma 90.0000
_cell_formula_units_Z 8
_cell_length_a 22.673(3)
_cell_length_b 13.0501(19)
_cell_length_c 30.037(5)
_cell_measurement_reflns_used 10655
_cell_measurement_temperature 150.1
_cell_measurement_theta_max 27.5
_cell_measurement_theta_min 3.0
_cell_volume 8747(2)
_computing_cell_refinement CrystalClear
_computing_data_collection CrystalClear
_computing_data_reduction CrystalStructure
_computing_molecular_graphics 'ORTEP II and Mercury 3.0'
_computing_publication_material 'CrystalStructure 3.8'
_computing_structure_refinement SHELXL
_computing_structure_solution SIR2004
_diffrn_ambient_temperature 150
_diffrn_detector_area_resol_mean 7.31
_diffrn_measured_fraction_theta_full 0.984
_diffrn_measured_fraction_theta_max 0.984
_diffrn_measurement_device_type 'Rigaku Mercury'
_diffrn_measurement_method \w
_diffrn_radiation_type 'Mo K\a'
_diffrn_radiation_wavelength 0.71070
_diffrn_reflns_av_R_equivalents 0.066
_diffrn_reflns_av_sigmaI/netI 0.0806
_diffrn_reflns_limit_h_max 29
_diffrn_reflns_limit_h_min -27
_diffrn_reflns_limit_k_max 14
_diffrn_reflns_limit_k_min -16
_diffrn_reflns_limit_l_max 38
_diffrn_reflns_limit_l_min -37
_diffrn_reflns_number 31397
_diffrn_reflns_theta_full 27.48
_diffrn_reflns_theta_max 27.48
_exptl_absorpt_coefficient_mu 6.866
_exptl_absorpt_correction_T_max 0.253
_exptl_absorpt_correction_T_min 0.106
_exptl_absorpt_correction_type numerical
_exptl_absorpt_process_details
;
Higashi, T. (1999). Program for Absorption Correction.
Rigaku Corporation, Tokyo, Japan.
;
_exptl_crystal_colour red
_exptl_crystal_density_diffrn 2.189
_exptl_crystal_density_method 'not measured'
_exptl_crystal_description block
_exptl_crystal_F_000 5488.00
_exptl_crystal_size_max 0.42
_exptl_crystal_size_mid 0.33
_exptl_crystal_size_min 0.27
_refine_diff_density_max 2.96
_refine_diff_density_min -2.00
_refine_ls_extinction_method none
_refine_ls_goodness_of_fit_ref 1.165
_refine_ls_hydrogen_treatment constr
_refine_ls_number_parameters 608
_refine_ls_number_reflns 9845
_refine_ls_number_restraints 0
_refine_ls_R_factor_gt 0.0504
_refine_ls_shift/su_max 0.0010
_refine_ls_shift/su_mean 0.000
_refine_ls_structure_factor_coef Fsqd
_refine_ls_weighting_details 'w = 1/[\s^2^(Fo^2^)+(0.0308P)^2^+0.0000P] where P=(Fo^2^+2Fc^2^)/3'
_refine_ls_weighting_scheme calc
_refine_ls_wR_factor_ref 0.1169
_reflns_number_gt 8585
_reflns_number_total 9845
_reflns_threshold_expression F^2^>2.0\s(F^2^)
_cod_data_source_file c3dt33100h.txt
_cod_data_source_block '_syn-[AuPt]'
_cod_original_formula_sum 'C34 H30 Au F18 N8 P3 Pt S2 '
_cod_database_code 7022828

loop_
_symmetry_equiv_pos_site_id
_symmetry_equiv_pos_as_xyz
1 +X,+Y,+Z
2 -X,+Y,1/2-Z
3 -X,-Y,-Z
4 +X,-Y,1/2+Z
5 1/2+X,1/2+Y,+Z
6 1/2-X,1/2+Y,1/2-Z
7 1/2-X,1/2-Y,-Z
8 1/2+X,1/2-Y,1/2+Z

loop_
_atom_site_label
_atom_site_type_symbol
_atom_site_fract_x
_atom_site_fract_y
_atom_site_fract_z
_atom_site_U_iso_or_equiv
_atom_site_adp_type
_atom_site_occupancy
_atom_site_symmetry_multiplicity
_atom_site_calc_flag
_atom_site_refinement_flags
Au(1) Au 0.775069(10) 0.13193(2) 0.165917(9) 0.03024(8) Uani 1.00 1 d .
Pt(1) Pt 0.717551(11) 0.18578(2) 0.073755(9) 0.03135(8) Uani 1.00 1 d .
S(1) S 0.80167(8) 0.11069(15) 0.05517(7) 0.0379(4) Uani 1.00 1 d .
S(2) S 0.68089(7) 0.02158(14) 0.08001(7) 0.0382(4) Uani 1.00 1 d .
P(1) P 0.85727(8) 0.22033(15) 0.31692(8) 0.0440(5) Uani 1.00 1 d .
P(2) P 0.94103(10) 0.52244(19) 0.13550(10) 0.0557(6) Uani 1.00 1 d .
P(3) P 1.0000 0.0000 0.0000 0.0408(7) Uani 1.00 2 d S
P(4) P 1.0000 -0.07152(19) 0.2500 0.0339(6) Uani 1.00 2 d S
F(1) F 0.9021(2) 0.2793(3) 0.2912(2) 0.0744(17) Uani 1.00 1 d .
F(2) F 0.8358(2) 0.1535(4) 0.27240(19) 0.0730(16) Uani 1.00 1 d .
F(3) F 0.8057(2) 0.2997(3) 0.2989(2) 0.0768(18) Uani 1.00 1 d .
F(4) F 0.8775(2) 0.2894(4) 0.3593(2) 0.0827(18) Uani 1.00 1 d .
F(5) F 0.81165(19) 0.1593(3) 0.34267(17) 0.0561(12) Uani 1.00 1 d .
F(6) F 0.9077(2) 0.1383(3) 0.3342(2) 0.0674(15) Uani 1.00 1 d .
F(7) F 0.9100(2) 0.4216(3) 0.1129(2) 0.0821(18) Uani 1.00 1 d .
F(8) F 0.8774(2) 0.5745(4) 0.1307(2) 0.0807(17) Uani 1.00 1 d .
F(9) F 0.9469(2) 0.5644(5) 0.0872(2) 0.107(2) Uani 1.00 1 d .
F(10) F 1.0038(2) 0.4678(6) 0.1404(2) 0.130(3) Uani 1.00 1 d .
F(11) F 0.9339(2) 0.4792(4) 0.1836(2) 0.0770(16) Uani 1.00 1 d .
F(12) F 0.9700(3) 0.6217(5) 0.1601(2) 0.133(3) Uani 1.00 1 d .
F(13) F 0.9956(2) 0.0111(4) 0.05202(19) 0.0791(16) Uani 1.00 1 d .
F(14) F 1.0678(2) 0.0306(5) 0.0101(2) 0.103(2) Uani 1.00 1 d .
F(15) F 0.9799(2) 0.1159(3) -0.0091(2) 0.0818(18) Uani 1.00 1 d .
F(16) F 0.97183(18) -0.0706(4) 0.19733(17) 0.0677(14) Uani 1.00 1 d .
F(17) F 1.06640(16) -0.0724(3) 0.23851(16) 0.0512(12) Uani 1.00 1 d .
F(18) F 1.0000 0.0493(5) 0.2500 0.0574(18) Uani 0.99 2 d SP
F(19) F 1.0000 -0.1934(7) 0.2500 0.090(2) Uani 1.00 2 d SP
N(1) N 0.7677(2) 0.2782(4) 0.18586(19) 0.0316(12) Uani 1.00 1 d .
N(2) N 0.6996(2) 0.1185(4) 0.1928(2) 0.0305(12) Uani 1.00 1 d .
N(3) N 0.7424(2) 0.3378(4) 0.0636(2) 0.0317(12) Uani 1.00 1 d .
N(4) N 0.6448(2) 0.2654(4) 0.0916(2) 0.0339(13) Uani 1.00 1 d .
N(5) N 0.8533(2) 0.1537(4) 0.1433(2) 0.0303(12) Uani 1.00 1 d .
N(6) N 0.7784(2) -0.0158(4) 0.1453(2) 0.0294(12) Uani 1.00 1 d .
N(7) N 0.5845(3) 0.1439(6) 0.0023(2) 0.061(2) Uani 1.00 1 d .
N(8) N 0.1685(4) 0.2446(7) -0.0026(3) 0.098(3) Uani 1.00 1 d .
C(1) C 0.8028(3) 0.3556(5) 0.1774(2) 0.0417(17) Uani 1.00 1 d .
C(2) C 0.7923(3) 0.4545(6) 0.1902(3) 0.050(2) Uani 1.00 1 d .
C(3) C 0.7432(3) 0.4737(5) 0.2098(2) 0.0428(18) Uani 1.00 1 d .
C(4) C 0.7056(3) 0.3967(5) 0.2175(2) 0.0446(18) Uani 1.00 1 d .
C(5) C 0.7185(2) 0.2972(5) 0.2052(2) 0.0336(15) Uani 1.00 1 d .
C(6) C 0.6823(2) 0.2056(5) 0.2105(2) 0.0349(15) Uani 1.00 1 d .
C(7) C 0.6313(3) 0.2075(5) 0.2302(2) 0.0410(18) Uani 1.00 1 d .
C(8) C 0.5991(3) 0.1204(6) 0.2318(2) 0.0459(19) Uani 1.00 1 d .
C(9) C 0.6168(2) 0.0317(5) 0.2137(2) 0.0440(18) Uani 1.00 1 d .
C(10) C 0.6684(2) 0.0346(5) 0.1946(2) 0.0393(17) Uani 1.00 1 d .
C(11) C 0.7913(2) 0.3688(5) 0.0477(2) 0.0379(16) Uani 1.00 1 d .
C(12) C 0.8002(3) 0.4698(5) 0.0381(2) 0.0410(17) Uani 1.00 1 d .
C(13) C 0.7575(3) 0.5410(5) 0.0445(2) 0.0430(18) Uani 1.00 1 d .
C(14) C 0.7087(3) 0.5105(5) 0.0624(2) 0.0390(17) Uani 1.00 1 d .
C(15) C 0.7012(2) 0.4082(5) 0.0724(2) 0.0323(14) Uani 1.00 1 d .
C(16) C 0.6510(2) 0.3677(5) 0.0917(2) 0.0342(15) Uani 1.00 1 d .
C(17) C 0.6120(2) 0.4311(5) 0.1101(2) 0.0386(16) Uani 1.00 1 d .
C(18) C 0.5665(3) 0.3871(6) 0.1278(2) 0.050(2) Uani 1.00 1 d .
C(19) C 0.5597(3) 0.2818(6) 0.1267(2) 0.0430(18) Uani 1.00 1 d .
C(20) C 0.5991(2) 0.2219(5) 0.1081(2) 0.0399(17) Uani 1.00 1 d .
C(21) C 0.8604(2) 0.1480(5) 0.0990(2) 0.0315(14) Uani 1.00 1 d .
C(22) C 0.9149(3) 0.1646(5) 0.0868(2) 0.0404(17) Uani 1.00 1 d .
C(23) C 0.9643(3) 0.1852(6) 0.1201(2) 0.0453(19) Uani 1.00 1 d .
C(24) C 0.9584(3) 0.1907(5) 0.1644(3) 0.0424(18) Uani 1.00 1 d .
C(25) C 0.9022(2) 0.1741(5) 0.1750(2) 0.0379(16) Uani 1.00 1 d .
C(26) C 0.7391(2) -0.0534(5) 0.1094(2) 0.0343(15) Uani 1.00 1 d .
C(27) C 0.7418(3) -0.1571(5) 0.0968(2) 0.0380(16) Uani 1.00 1 d .
C(28) C 0.7873(3) -0.2168(5) 0.1199(2) 0.0456(19) Uani 1.00 1 d .
C(29) C 0.8276(3) -0.1779(5) 0.1546(3) 0.0453(19) Uani 1.00 1 d .
C(30) C 0.8228(2) -0.0764(5) 0.1668(2) 0.0345(15) Uani 1.00 1 d .
C(31) C 0.5364(3) 0.1401(6) -0.0151(3) 0.048(2) Uani 1.00 1 d .
C(32) C 0.4736(3) 0.1344(7) -0.0372(4) 0.081(3) Uani 1.00 1 d .
C(33) C 0.1341(4) 0.2198(7) -0.0298(3) 0.062(2) Uani 1.00 1 d .
C(34) C 0.0878(4) 0.1887(9) -0.0672(4) 0.095(3) Uani 1.00 1 d .
H(1) H 0.8355 0.3422 0.1623 0.050 Uiso 1.00 1 c R
H(2) H 0.8186 0.5085 0.1855 0.059 Uiso 1.00 1 c R
H(3) H 0.7352 0.5419 0.2182 0.051 Uiso 1.00 1 c R
H(4) H 0.6714 0.4105 0.2308 0.054 Uiso 1.00 1 c R
H(5) H 0.6190 0.2695 0.2424 0.049 Uiso 1.00 1 c R
H(6) H 0.5643 0.1210 0.2453 0.055 Uiso 1.00 1 c R
H(7) H 0.5947 -0.0299 0.2142 0.053 Uiso 1.00 1 c R
H(8) H 0.6815 -0.0267 0.1823 0.047 Uiso 1.00 1 c R
H(12) H 0.6800 0.5597 0.0679 0.047 Uiso 1.00 1 c R
H(11) H 0.7619 0.6107 0.0365 0.052 Uiso 1.00 1 c R
H(10) H 0.8352 0.4904 0.0273 0.049 Uiso 1.00 1 c R
H(9) H 0.8204 0.3195 0.0430 0.046 Uiso 1.00 1 c R
H(13) H 0.6170 0.5034 0.1104 0.046 Uiso 1.00 1 c R
H(14) H 0.5396 0.4288 0.1407 0.060 Uiso 1.00 1 c R
H(15) H 0.5281 0.2509 0.1389 0.052 Uiso 1.00 1 c R
H(16) H 0.5941 0.1496 0.1068 0.048 Uiso 1.00 1 c R
H(17) H 0.9189 0.1622 0.0558 0.049 Uiso 1.00 1 c R
H(18) H 1.0025 0.1955 0.1119 0.054 Uiso 1.00 1 c R
H(19) H 0.9918 0.2055 0.1874 0.051 Uiso 1.00 1 c R
H(20) H 0.8977 0.1772 0.2058 0.045 Uiso 1.00 1 c R
H(21) H 0.7131 -0.1850 0.0730 0.046 Uiso 1.00 1 c R
H(22) H 0.7904 -0.2865 0.1115 0.055 Uiso 1.00 1 c R
H(23) H 0.8588 -0.2197 0.1703 0.054 Uiso 1.00 1 c R
H(24) H 0.8513 -0.0488 0.1907 0.041 Uiso 1.00 1 c R
H(25) H 0.4487 0.1726 -0.0193 0.097 Uiso 1.00 1 c R
H(26) H 0.4608 0.0625 -0.0394 0.097 Uiso 1.00 1 c R
H(27) H 0.4691 0.1641 -0.0676 0.097 Uiso 1.00 1 c R
H(28) H 0.1020 0.1301 -0.0828 0.114 Uiso 1.00 1 c R
H(29) H 0.0785 0.2458 -0.0885 0.114 Uiso 1.00 1 c R
H(30) H 0.0516 0.1691 -0.0556 0.114 Uiso 1.00 1 c R

loop_
_atom_site_aniso_label
_atom_site_aniso_U_11
_atom_site_aniso_U_22
_atom_site_aniso_U_33
_atom_site_aniso_U_12
_atom_site_aniso_U_13
_atom_site_aniso_U_23
Au(1) 0.02777(14) 0.03488(16) 0.02645(18) 0.00447(10) 0.00038(12) -0.00415(11)
Pt(1) 0.02943(14) 0.03670(17) 0.02580(17) 0.00559(11) -0.00096(12) -0.00222(11)
S(1) 0.0365(8) 0.0465(10) 0.0295(10) 0.0110(8) 0.0031(7) -0.0068(8)
S(2) 0.0356(8) 0.0384(9) 0.0364(11) 0.0017(7) -0.0056(7) -0.0030(8)
P(1) 0.0368(9) 0.0383(10) 0.0531(15) -0.0045(8) -0.0026(9) 0.0055(9)
P(2) 0.0468(11) 0.0625(14) 0.0546(17) -0.0095(10) 0.0004(10) -0.0104(12)
P(3) 0.0396(13) 0.0442(15) 0.0381(17) 0.0078(11) 0.0054(11) 0.0028(17)
P(4) 0.0260(10) 0.0337(13) 0.0429(16) 0.0000 0.0088(10) 0.0000
F(1) 0.053(2) 0.065(3) 0.106(5) -0.018(2) 0.015(3) 0.023(3)
F(2) 0.071(3) 0.095(4) 0.055(3) -0.035(3) 0.017(2) -0.023(3)
F(3) 0.048(2) 0.066(3) 0.111(5) 0.008(2) -0.002(2) 0.024(3)
F(4) 0.082(3) 0.079(3) 0.080(5) -0.022(3) -0.004(3) -0.026(3)
F(5) 0.059(2) 0.056(2) 0.056(3) -0.011(2) 0.018(2) -0.002(2)
F(6) 0.055(2) 0.061(3) 0.084(4) 0.013(2) 0.008(2) 0.025(2)
F(7) 0.100(4) 0.054(3) 0.076(4) 0.007(2) -0.030(3) -0.015(2)
F(8) 0.083(3) 0.071(3) 0.089(5) 0.035(3) 0.016(3) 0.007(3)
F(9) 0.117(4) 0.139(6) 0.070(5) -0.022(4) 0.035(4) 0.012(4)
F(10) 0.041(2) 0.257(9) 0.090(6) 0.031(4) 0.002(3) -0.017(5)
F(11) 0.095(3) 0.072(3) 0.061(4) 0.012(3) 0.004(3) 0.002(3)
F(12) 0.172(6) 0.113(5) 0.107(7) -0.094(5) 0.004(5) -0.030(4)
F(13) 0.097(3) 0.094(4) 0.045(3) 0.043(3) 0.011(3) 0.002(3)
F(14) 0.052(3) 0.160(6) 0.089(5) -0.032(3) -0.006(3) 0.043(4)
F(15) 0.122(4) 0.051(2) 0.079(4) 0.028(3) 0.033(3) 0.009(2)
F(16) 0.047(2) 0.111(4) 0.045(3) -0.004(2) 0.006(2) -0.017(3)
F(17) 0.0308(19) 0.064(2) 0.061(3) 0.004(2) 0.013(2) -0.001(2)
F(18) 0.06(14) 0.0350 0.0786 0.0000 0.0126 0.0000
F(19) 0.07(19) 0.0297 0.1774 0.0000 0.0500 0.0000
N(1) 0.034(2) 0.037(3) 0.019(3) 0.006(2) -0.007(2) -0.000(2)
N(2) 0.025(2) 0.036(3) 0.028(3) 0.004(2) -0.000(2) 0.000(2)
N(3) 0.035(2) 0.032(2) 0.026(3) -0.000(2) -0.001(2) -0.002(2)
N(4) 0.029(2) 0.040(3) 0.029(3) 0.009(2) -0.004(2) 0.000(2)
N(5) 0.024(2) 0.043(3) 0.021(3) 0.009(2) -0.002(2) -0.003(2)
N(6) 0.029(2) 0.032(2) 0.028(3) 0.008(2) 0.005(2) -0.005(2)
N(7) 0.054(4) 0.083(5) 0.041(4) 0.021(3) -0.001(3) -0.004(4)
N(8) 0.079(6) 0.105(7) 0.102(10) -0.018(5) -0.005(5) -0.028(6)
C(1) 0.048(4) 0.038(4) 0.037(4) -0.004(3) 0.004(3) -0.002(3)
C(2) 0.053(4) 0.045(4) 0.046(5) 0.000(3) -0.003(3) 0.001(4)
C(3) 0.052(4) 0.027(3) 0.044(5) 0.012(3) -0.007(3) -0.006(3)
C(4) 0.048(4) 0.049(4) 0.033(4) 0.014(3) -0.003(3) -0.010(3)
C(5) 0.032(3) 0.037(3) 0.029(4) 0.008(2) -0.002(2) -0.005(3)
C(6) 0.034(3) 0.045(4) 0.023(3) 0.013(3) -0.002(2) -0.002(3)
C(7) 0.039(3) 0.047(4) 0.037(4) 0.016(3) 0.007(3) -0.003(3)
C(8) 0.030(3) 0.063(5) 0.044(5) 0.006(3) 0.004(3) 0.005(4)
C(9) 0.033(3) 0.049(4) 0.047(5) -0.005(3) -0.000(3) 0.003(3)
C(10) 0.034(3) 0.045(4) 0.037(4) 0.005(3) 0.004(3) -0.001(3)
C(11) 0.033(3) 0.050(4) 0.027(4) 0.005(3) -0.004(2) -0.004(3)
C(12) 0.033(3) 0.054(4) 0.035(4) -0.010(3) 0.003(3) -0.001(3)
C(13) 0.044(4) 0.040(4) 0.041(5) -0.008(3) -0.004(3) -0.005(3)
C(14) 0.041(3) 0.028(3) 0.047(5) 0.007(3) 0.007(3) 0.004(3)
C(15) 0.035(3) 0.039(3) 0.021(3) 0.008(3) -0.002(2) -0.005(2)
C(16) 0.034(3) 0.043(4) 0.023(3) 0.006(3) -0.002(2) -0.002(3)
C(17) 0.041(3) 0.040(4) 0.033(4) 0.010(3) 0.002(3) 0.000(3)
C(18) 0.041(4) 0.077(6) 0.030(4) 0.025(4) 0.003(3) 0.006(4)
C(19) 0.030(3) 0.069(5) 0.028(4) 0.006(3) 0.001(3) 0.017(3)
C(20) 0.029(3) 0.049(4) 0.038(4) 0.003(3) -0.003(3) 0.005(3)
C(21) 0.028(3) 0.038(3) 0.027(4) 0.013(2) -0.001(2) -0.002(3)
C(22) 0.039(3) 0.045(4) 0.039(4) 0.013(3) 0.011(3) 0.008(3)
C(23) 0.033(3) 0.058(5) 0.044(5) 0.010(3) 0.006(3) 0.007(4)
C(24) 0.033(3) 0.043(4) 0.047(5) -0.001(3) -0.003(3) 0.008(3)
C(25) 0.031(3) 0.047(4) 0.032(4) 0.002(3) -0.004(3) -0.002(3)
C(26) 0.035(3) 0.035(3) 0.031(4) 0.004(2) 0.003(3) -0.001(3)
C(27) 0.038(3) 0.055(4) 0.018(3) 0.015(3) -0.003(2) -0.004(3)
C(28) 0.060(4) 0.042(4) 0.038(5) 0.012(3) 0.015(3) -0.005(3)
C(29) 0.049(4) 0.041(4) 0.048(5) 0.014(3) 0.013(3) 0.006(3)
C(30) 0.036(3) 0.043(3) 0.025(3) 0.008(3) 0.006(2) -0.002(3)
C(31) 0.046(4) 0.050(4) 0.048(5) 0.014(3) 0.011(4) 0.001(4)
C(32) 0.051(5) 0.082(7) 0.106(10) -0.004(5) 0.006(5) 0.011(6)
C(33) 0.066(5) 0.069(6) 0.054(7) -0.020(5) 0.018(5) -0.005(5)
C(34) 0.073(6) 0.138(10) 0.068(9) -0.032(6) -0.003(6) 0.021(7)

loop_
_atom_type_symbol
_atom_type_description
_atom_type_scat_dispersion_real
_atom_type_scat_dispersion_imag
_atom_type_scat_source
C C 0.003 0.002
;
International Tables for Crystallography
(1992, Vol. C, Tables 4.2.6.8 and 6.1.1.4)
;
H H 0.000 0.000
;
International Tables for Crystallography
(1992, Vol. C, Table 6.1.1.4)
;
Au Au -2.013 8.802
;
International Tables for Crystallography
(1992, Vol. C, Tables 4.2.6.8 and 6.1.1.4)
;
F F 0.017 0.010
;
International Tables for Crystallography
(1992, Vol. C, Tables 4.2.6.8 and 6.1.1.4)
;
N N 0.006 0.003
;
International Tables for Crystallography
(1992, Vol. C, Tables 4.2.6.8 and 6.1.1.4)
;
P P 0.102 0.094
;
International Tables for Crystallography
(1992, Vol. C, Tables 4.2.6.8 and 6.1.1.4)
;
Pt Pt -1.703 8.390
;
International Tables for Crystallography
(1992, Vol. C, Tables 4.2.6.8 and 6.1.1.4)
;
S S 0.125 0.123
;
International Tables for Crystallography
(1992, Vol. C, Tables 4.2.6.8 and 6.1.1.4)
;

loop_
_geom_angle_atom_site_label_1
_geom_angle_atom_site_label_2
_geom_angle_atom_site_label_3
_geom_angle
_geom_angle_publ_flag
_geom_angle_site_symmetry_1
_geom_angle_site_symmetry_3
Pt(1) Au(1) N(1) 90.42(15) yes . .
Pt(1) Au(1) N(2) 97.53(15) yes . .
Pt(1) Au(1) N(5) 85.38(15) yes . .
Pt(1) Au(1) N(6) 88.54(15) yes . .
N(1) Au(1) N(2) 81.0(2) yes . .
N(1) Au(1) N(5) 95.2(2) yes . .
N(1) Au(1) N(6) 177.5(2) yes . .
N(2) Au(1) N(5) 175.2(2) yes . .
N(2) Au(1) N(6) 96.8(2) yes . .
N(5) Au(1) N(6) 87.1(2) yes . .
Au(1) Pt(1) S(1) 82.96(5) yes . .
Au(1) Pt(1) S(2) 78.91(4) yes . .
Au(1) Pt(1) N(3) 106.12(14) yes . .
Au(1) Pt(1) N(4) 96.68(15) yes . .
S(1) Pt(1) S(2) 87.16(6) yes . .
S(1) Pt(1) N(3) 96.47(16) yes . .
S(1) Pt(1) N(4) 175.34(15) yes . .
S(2) Pt(1) N(3) 174.09(14) yes . .
S(2) Pt(1) N(4) 97.34(15) yes . .
N(3) Pt(1) N(4) 79.2(2) yes . .
Pt(1) S(1) C(21) 104.5(2) yes . .
Pt(1) S(2) C(26) 108.0(2) yes . .
F(1) P(1) F(2) 89.0(3) yes . .
F(1) P(1) F(3) 90.8(2) yes . .
F(1) P(1) F(4) 89.8(3) yes . .
F(1) P(1) F(5) 179.4(3) yes . .
F(1) P(1) F(6) 90.0(2) yes . .
F(2) P(1) F(3) 88.5(2) yes . .
F(2) P(1) F(4) 177.8(3) yes . .
F(2) P(1) F(5) 90.4(2) yes . .
F(2) P(1) F(6) 90.0(2) yes . .
F(3) P(1) F(4) 89.6(3) yes . .
F(3) P(1) F(5) 89.4(2) yes . .
F(3) P(1) F(6) 178.3(2) yes . .
F(4) P(1) F(5) 90.8(3) yes . .
F(4) P(1) F(6) 91.8(2) yes . .
F(5) P(1) F(6) 89.8(2) yes . .
F(7) P(2) F(8) 89.4(3) yes . .
F(7) P(2) F(9) 89.8(3) yes . .
F(7) P(2) F(10) 89.4(3) yes . .
F(7) P(2) F(11) 89.2(3) yes . .
F(7) P(2) F(12) 176.9(4) yes . .
F(8) P(2) F(9) 89.6(3) yes . .
F(8) P(2) F(10) 178.6(4) yes . .
F(8) P(2) F(11) 89.8(3) yes . .
F(8) P(2) F(12) 89.2(3) yes . .
F(9) P(2) F(10) 91.2(3) yes . .
F(9) P(2) F(11) 178.9(3) yes . .
F(9) P(2) F(12) 92.9(4) yes . .
F(10) P(2) F(11) 89.4(3) yes . .
F(10) P(2) F(12) 91.9(4) yes . .
F(11) P(2) F(12) 88.0(3) yes . .
F(13) P(3) F(13) 180.0(3) yes . 3_755
F(13) P(3) F(14) 90.9(3) yes . .
F(13) P(3) F(14) 89.1(3) yes . 3_755
F(13) P(3) F(15) 90.9(3) yes . .
F(13) P(3) F(15) 89.1(3) yes . 3_755
F(13) P(3) F(14) 89.1(3) yes 3_755 .
F(13) P(3) F(14) 90.9(3) yes 3_755 3_755
F(13) P(3) F(15) 89.1(3) yes 3_755 .
F(13) P(3) F(15) 90.9(3) yes 3_755 3_755
F(14) P(3) F(14) 180.0(5) yes . 3_755
F(14) P(3) F(15) 91.9(3) yes . .
F(14) P(3) F(15) 88.1(3) yes . 3_755
F(14) P(3) F(15) 88.1(3) yes 3_755 .
F(14) P(3) F(15) 91.9(3) yes 3_755 3_755
F(15) P(3) F(15) 180.0(4) yes . 3_755
F(16) P(4) F(16) 179.1(3) yes . 2_755
F(16) P(4) F(17) 90.7(2) yes . .
F(16) P(4) F(17) 89.3(2) yes . 2_755
F(16) P(4) F(18) 89.6(2) yes . .
F(16) P(4) F(19) 90.4(2) yes . .
F(16) P(4) F(17) 89.3(2) yes 2_755 .
F(16) P(4) F(17) 90.7(2) yes 2_755 2_755
F(16) P(4) F(18) 89.6(2) yes 2_755 .
F(16) P(4) F(19) 90.4(2) yes 2_755 .
F(17) P(4) F(17) 179.1(2) yes . 2_755
F(17) P(4) F(18) 90.43(18) yes . .
F(17) P(4) F(19) 89.57(18) yes . .
F(17) P(4) F(18) 90.43(18) yes 2_755 .
F(17) P(4) F(19) 89.57(18) yes 2_755 .
F(18) P(4) F(19) 180 yes . .
Au(1) N(1) C(1) 125.1(5) yes . .
Au(1) N(1) C(5) 114.5(4) yes . .
C(1) N(1) C(5) 120.1(6) yes . .
Au(1) N(2) C(6) 114.4(4) yes . .
Au(1) N(2) C(10) 126.2(4) yes . .
C(6) N(2) C(10) 119.5(6) yes . .
Pt(1) N(3) C(11) 126.4(4) yes . .
Pt(1) N(3) C(15) 113.4(4) yes . .
C(11) N(3) C(15) 120.1(5) yes . .
Pt(1) N(4) C(16) 114.0(4) yes . .
Pt(1) N(4) C(20) 125.1(4) yes . .
C(16) N(4) C(20) 120.2(6) yes . .
Au(1) N(5) C(21) 125.3(3) yes . .
Au(1) N(5) C(25) 116.6(5) yes . .
C(21) N(5) C(25) 118.2(5) yes . .
Au(1) N(6) C(26) 121.9(4) yes . .
Au(1) N(6) C(30) 118.5(4) yes . .
C(26) N(6) C(30) 119.6(5) yes . .
N(1) C(1) C(2) 121.0(7) yes . .
C(1) C(2) C(3) 119.0(7) yes . .
C(2) C(3) C(4) 121.1(7) yes . .
C(3) C(4) C(5) 118.4(7) yes . .
N(1) C(5) C(4) 120.3(6) yes . .
N(1) C(5) C(6) 114.2(5) yes . .
C(4) C(5) C(6) 125.5(6) yes . .
N(2) C(6) C(5) 115.8(6) yes . .
N(2) C(6) C(7) 120.6(6) yes . .
C(5) C(6) C(7) 123.5(6) yes . .
C(6) C(7) C(8) 119.6(7) yes . .
C(7) C(8) C(9) 119.8(7) yes . .
C(8) C(9) C(10) 117.9(6) yes . .
N(2) C(10) C(9) 122.7(6) yes . .
N(3) C(11) C(12) 121.6(6) yes . .
C(11) C(12) C(13) 119.1(6) yes . .
C(12) C(13) C(14) 119.5(6) yes . .
C(13) C(14) C(15) 120.2(6) yes . .
N(3) C(15) C(14) 119.3(6) yes . .
N(3) C(15) C(16) 116.0(6) yes . .
C(14) C(15) C(16) 124.6(6) yes . .
N(4) C(16) C(15) 116.5(6) yes . .
N(4) C(16) C(17) 121.2(6) yes . .
C(15) C(16) C(17) 122.3(6) yes . .
C(16) C(17) C(18) 118.6(6) yes . .
C(17) C(18) C(19) 119.8(7) yes . .
C(18) C(19) C(20) 119.7(7) yes . .
N(4) C(20) C(19) 120.3(6) yes . .
S(1) C(21) N(5) 122.4(4) yes . .
S(1) C(21) C(22) 116.2(5) yes . .
N(5) C(21) C(22) 121.3(5) yes . .
C(21) C(22) C(23) 119.3(7) yes . .
C(22) C(23) C(24) 120.4(7) yes . .
C(23) C(24) C(25) 118.1(6) yes . .
N(5) C(25) C(24) 122.8(7) yes . .
S(2) C(26) N(6) 121.8(5) yes . .
S(2) C(26) C(27) 117.7(4) yes . .
N(6) C(26) C(27) 120.4(5) yes . .
C(26) C(27) C(28) 118.1(6) yes . .
C(27) C(28) C(29) 121.1(7) yes . .
C(28) C(29) C(30) 119.1(6) yes . .
N(6) C(30) C(29) 121.5(6) yes . .
N(7) C(31) C(32) 179.2(9) yes . .
N(8) C(33) C(34) 178.6(11) yes . .
N(1) C(1) H(1) 119.5 no . .
C(2) C(1) H(1) 119.5 no . .
C(1) C(2) H(2) 120.5 no . .
C(3) C(2) H(2) 120.5 no . .
C(2) C(3) H(3) 119.5 no . .
C(4) C(3) H(3) 119.4 no . .
C(3) C(4) H(4) 120.8 no . .
C(5) C(4) H(4) 120.8 no . .
C(6) C(7) H(5) 120.2 no . .
C(8) C(7) H(5) 120.2 no . .
C(7) C(8) H(6) 120.1 no . .
C(9) C(8) H(6) 120.1 no . .
C(8) C(9) H(7) 121.0 no . .
C(10) C(9) H(7) 121.1 no . .
N(2) C(10) H(8) 118.7 no . .
C(9) C(10) H(8) 118.7 no . .
N(3) C(11) H(9) 119.2 no . .
C(12) C(11) H(9) 119.2 no . .
C(11) C(12) H(10) 120.4 no . .
C(13) C(12) H(10) 120.4 no . .
C(12) C(13) H(11) 120.3 no . .
C(14) C(13) H(11) 120.2 no . .
C(13) C(14) H(12) 119.9 no . .
C(15) C(14) H(12) 119.9 no . .
C(16) C(17) H(13) 120.7 no . .
C(18) C(17) H(13) 120.7 no . .
C(17) C(18) H(14) 120.1 no . .
C(19) C(18) H(14) 120.1 no . .
C(18) C(19) H(15) 120.1 no . .
C(20) C(19) H(15) 120.1 no . .
N(4) C(20) H(16) 119.8 no . .
C(19) C(20) H(16) 119.8 no . .
C(21) C(22) H(17) 120.4 no . .
C(23) C(22) H(17) 120.3 no . .
C(22) C(23) H(18) 119.8 no . .
C(24) C(23) H(18) 119.8 no . .
C(23) C(24) H(19) 121.0 no . .
C(25) C(24) H(19) 121.0 no . .
N(5) C(25) H(20) 118.6 no . .
C(24) C(25) H(20) 118.6 no . .
C(26) C(27) H(21) 120.9 no . .
C(28) C(27) H(21) 120.9 no . .
C(27) C(28) H(22) 119.4 no . .
C(29) C(28) H(22) 119.4 no . .
C(28) C(29) H(23) 120.5 no . .
C(30) C(29) H(23) 120.4 no . .
N(6) C(30) H(24) 119.2 no . .
C(29) C(30) H(24) 119.2 no . .
C(31) C(32) H(25) 109.5 no . .
C(31) C(32) H(26) 109.5 no . .
C(31) C(32) H(27) 109.5 no . .
H(25) C(32) H(26) 109.5 no . .
H(25) C(32) H(27) 109.5 no . .
H(26) C(32) H(27) 109.5 no . .
C(33) C(34) H(28) 109.5 no . .
C(33) C(34) H(29) 109.5 no . .
C(33) C(34) H(30) 109.5 no . .
H(28) C(34) H(29) 109.5 no . .
H(28) C(34) H(30) 109.5 no . .
H(29) C(34) H(30) 109.5 no . .

loop_
_geom_bond_atom_site_label_1
_geom_bond_atom_site_label_2
_geom_bond_distance
_geom_bond_publ_flag
_geom_bond_site_symmetry_2
Au(1) Pt(1) 2.9292(3) yes .
Au(1) N(1) 2.016(5) yes .
Au(1) N(2) 2.024(5) yes .
Au(1) N(5) 2.029(5) yes .
Au(1) N(6) 2.030(5) yes .
Pt(1) S(1) 2.2992(19) yes .
Pt(1) S(2) 2.3180(18) yes .
Pt(1) N(3) 2.099(5) yes .
Pt(1) N(4) 2.097(5) yes .
S(1) C(21) 1.767(6) yes .
S(2) C(26) 1.751(6) yes .
P(1) F(1) 1.582(6) yes .
P(1) F(2) 1.598(5) yes .
P(1) F(3) 1.585(5) yes .
P(1) F(4) 1.562(6) yes .
P(1) F(5) 1.608(5) yes .
P(1) F(6) 1.585(4) yes .
P(2) F(7) 1.587(5) yes .
P(2) F(8) 1.579(5) yes .
P(2) F(9) 1.579(7) yes .
P(2) F(10) 1.576(6) yes .
P(2) F(11) 1.587(6) yes .
P(2) F(12) 1.576(7) yes .
P(3) F(13) 1.590(5) yes .
P(3) F(13) 1.590(5) yes 3_755
P(3) F(14) 1.566(5) yes .
P(3) F(14) 1.566(5) yes 3_755
P(3) F(15) 1.589(5) yes .
P(3) F(15) 1.589(5) yes 3_755
P(4) F(16) 1.598(4) yes .
P(4) F(16) 1.598(4) yes 2_755
P(4) F(17) 1.603(3) yes .
P(4) F(17) 1.603(3) yes 2_755
P(4) F(18) 1.576(7) yes .
P(4) F(19) 1.590(9) yes .
N(1) C(1) 1.338(9) yes .
N(1) C(5) 1.370(9) yes .
N(2) C(6) 1.344(9) yes .
N(2) C(10) 1.309(8) yes .
N(3) C(11) 1.346(9) yes .
N(3) C(15) 1.368(8) yes .
N(4) C(16) 1.343(9) yes .
N(4) C(20) 1.350(9) yes .
N(5) C(21) 1.370(9) yes .
N(5) C(25) 1.354(8) yes .
N(6) C(26) 1.364(8) yes .
N(6) C(30) 1.350(8) yes .
N(7) C(31) 1.125(10) yes .
N(8) C(33) 1.074(13) yes .
C(1) C(2) 1.381(11) yes .
C(2) C(3) 1.372(11) yes .
C(3) C(4) 1.363(10) yes .
C(4) C(5) 1.394(10) yes .
C(5) C(6) 1.475(9) yes .
C(6) C(7) 1.387(10) yes .
C(7) C(8) 1.357(10) yes .
C(8) C(9) 1.369(11) yes .
C(9) C(10) 1.393(10) yes .
C(11) C(12) 1.371(10) yes .
C(12) C(13) 1.378(10) yes .
C(13) C(14) 1.372(10) yes .
C(14) C(15) 1.386(9) yes .
C(15) C(16) 1.464(9) yes .
C(16) C(17) 1.393(10) yes .
C(17) C(18) 1.368(11) yes .
C(18) C(19) 1.382(12) yes .
C(19) C(20) 1.378(11) yes .
C(21) C(22) 1.367(10) yes .
C(22) C(23) 1.390(9) yes .
C(23) C(24) 1.364(12) yes .
C(24) C(25) 1.383(10) yes .
C(26) C(27) 1.409(10) yes .
C(27) C(28) 1.378(10) yes .
C(28) C(29) 1.358(10) yes .
C(29) C(30) 1.383(10) yes .
C(31) C(32) 1.463(11) yes .
C(33) C(34) 1.453(14) yes .
C(1) H(1) 0.950 no .
C(2) H(2) 0.950 no .
C(3) H(3) 0.950 no .
C(4) H(4) 0.950 no .
C(7) H(5) 0.950 no .
C(8) H(6) 0.950 no .
C(9) H(7) 0.950 no .
C(10) H(8) 0.950 no .
C(11) H(9) 0.950 no .
C(12) H(10) 0.950 no .
C(13) H(11) 0.950 no .
C(14) H(12) 0.950 no .
C(17) H(13) 0.950 no .
C(18) H(14) 0.950 no .
C(19) H(15) 0.950 no .
C(20) H(16) 0.950 no .
C(22) H(17) 0.950 no .
C(23) H(18) 0.950 no .
C(24) H(19) 0.950 no .
C(25) H(20) 0.950 no .
C(27) H(21) 0.950 no .
C(28) H(22) 0.950 no .
C(29) H(23) 0.950 no .
C(30) H(24) 0.950 no .
C(32) H(25) 0.980 no .
C(32) H(26) 0.980 no .
C(32) H(27) 0.980 no .
C(34) H(28) 0.980 no .
C(34) H(29) 0.980 no .
C(34) H(30) 0.980 no .

loop_
_geom_contact_atom_site_label_1
_geom_contact_atom_site_label_2
_geom_contact_distance
_geom_contact_site_symmetry_2
Au(1) F(2) 3.263(5) .
Pt(1) N(7) 3.421(6) .
S(1) N(3) 3.595(6) 7_655
S(1) C(11) 3.430(6) 7_655
S(1) C(12) 3.464(7) 7_655
S(2) N(7) 3.310(7) .
F(1) C(9) 3.321(9) 6_655
F(1) C(24) 3.410(8) 2_755
F(2) Au(1) 3.263(5) .
F(2) N(1) 3.220(7) .
F(2) N(2) 3.586(6) .
F(2) C(3) 3.056(9) 6_645
F(2) C(4) 3.509(9) 6_645
F(2) C(5) 3.573(8) .
F(2) C(25) 3.529(10) .
F(3) N(1) 3.364(8) .
F(3) C(4) 3.282(8) .
F(3) C(5) 3.140(8) .
F(3) C(9) 3.554(9) 6_655
F(3) C(10) 3.121(8) 6_655
F(3) C(27) 3.533(10) 6_655
F(3) C(28) 3.499(10) 6_655
F(3) C(29) 3.558(10) 6_655
F(4) F(10) 3.557(9) 2_755
F(4) C(26) 3.599(9) 6_655
F(4) C(27) 3.287(9) 6_655
F(5) C(2) 3.584(8) 6_645
F(5) C(3) 3.033(8) 6_645
F(5) C(14) 3.548(9) 6_645
F(5) C(27) 3.361(9) 6_655
F(5) C(28) 3.130(9) 6_655
F(6) C(17) 3.252(9) 6_645
F(6) C(18) 3.487(10) 6_645
F(6) C(23) 3.045(8) 2_755
F(6) C(24) 3.106(8) 2_755
F(7) N(7) 3.588(10) 7_655
F(7) C(1) 3.474(10) .
F(7) C(11) 3.112(8) .
F(7) C(12) 3.108(8) .
F(7) C(22) 3.451(8) .
F(7) C(23) 3.315(9) .
F(7) C(24) 3.475(8) .
F(7) C(31) 3.467(11) 7_655
F(8) C(2) 3.253(10) .
F(8) C(12) 3.308(9) .
F(8) C(13) 3.435(8) .
F(8) C(28) 3.386(9) 1_565
F(8) C(29) 3.538(9) 1_565
F(9) C(31) 3.499(11) 7_655
F(9) C(34) 3.347(14) 3_665
F(10) F(4) 3.557(9) 2_755
F(10) C(9) 3.179(8) 5_555
F(10) C(32) 3.495(14) 7_655
F(11) C(1) 3.357(9) .
F(11) C(2) 3.267(9) .
F(11) C(8) 3.330(10) 6_655
F(11) C(9) 3.543(10) 6_655
F(12) F(19) 3.594(9) 1_565
F(12) C(8) 3.311(9) 5_555
F(12) C(19) 3.200(11) 5_555
F(13) C(17) 3.079(8) 5_545
F(13) C(18) 3.015(9) 5_545
F(13) C(22) 3.021(9) .
F(13) C(23) 3.218(10) .
F(13) C(34) 3.299(13) 3_655
F(14) C(14) 3.311(8) 5_545
F(14) C(16) 3.527(9) 5_545
F(14) C(17) 3.262(9) 5_545
F(14) C(33) 3.231(12) 1_655
F(14) C(34) 3.199(14) 1_655
F(15) N(7) 3.480(9) 7_655
F(15) C(16) 3.523(8) 7_655
F(15) C(17) 3.420(8) 7_655
F(15) C(18) 3.535(9) 7_655
F(15) C(22) 3.517(10) .
F(15) C(31) 3.300(9) 7_655
F(15) C(34) 3.383(13) 1_655
F(16) C(18) 3.296(9) 5_545
F(16) C(24) 3.549(9) .
F(16) C(25) 3.573(8) .
F(16) C(29) 3.579(8) .
F(16) C(30) 3.343(7) .
F(17) C(4) 3.351(8) 5_545
F(17) C(7) 3.256(8) 5_545
F(17) C(18) 3.368(9) 5_545
F(17) C(30) 3.447(7) 2_755
F(18) C(24) 3.170(9) .
F(18) C(24) 3.170(9) 2_755
F(18) C(25) 3.298(7) .
F(18) C(25) 3.298(7) 2_755
F(19) F(12) 3.594(9) 1_545
F(19) F(12) 3.594(9) 2_745
F(19) C(7) 3.394(8) 5_545
F(19) C(7) 3.394(8) 6_645
F(19) C(8) 3.419(10) 5_545
F(19) C(8) 3.419(10) 6_645
N(1) F(2) 3.220(7) .
N(1) F(3) 3.364(8) .
N(2) F(2) 3.586(6) .
N(2) C(3) 3.532(9) 6_645
N(3) S(1) 3.595(6) 7_655
N(4) N(7) 3.205(9) .
N(7) Pt(1) 3.421(6) .
N(7) S(2) 3.310(7) .
N(7) F(7) 3.588(10) 7_655
N(7) F(15) 3.480(9) 7_655
N(7) N(4) 3.205(9) .
N(7) C(11) 3.422(10) 7_655
N(7) C(12) 3.411(10) 7_655
N(7) C(20) 3.296(11) .
N(8) C(13) 3.482(12) 5_445
N(8) C(27) 3.401(12) 5_455
C(1) F(7) 3.474(10) .
C(1) F(11) 3.357(9) .
C(2) F(5) 3.584(8) 6_655
C(2) F(8) 3.253(10) .
C(2) F(11) 3.267(9) .
C(2) C(9) 3.390(10) 6_655
C(2) C(10) 3.575(11) 6_655
C(3) F(2) 3.056(9) 6_655
C(3) F(5) 3.033(8) 6_655
C(3) N(2) 3.532(9) 6_655
C(3) C(10) 3.297(9) 6_655
C(4) F(2) 3.509(9) 6_655
C(4) F(3) 3.282(8) .
C(4) F(17) 3.351(8) 5_455
C(5) F(2) 3.573(8) .
C(5) F(3) 3.140(8) .
C(7) F(17) 3.256(8) 5_455
C(7) F(19) 3.394(8) 5_455
C(8) F(11) 3.330(10) 6_645
C(8) F(12) 3.311(9) 5_445
C(8) F(19) 3.419(10) 5_455
C(9) F(1) 3.321(9) 6_645
C(9) F(3) 3.554(9) 6_645
C(9) F(10) 3.179(8) 5_445
C(9) F(11) 3.543(10) 6_645
C(9) C(2) 3.390(10) 6_645
C(10) F(3) 3.121(8) 6_645
C(10) C(2) 3.575(11) 6_645
C(10) C(3) 3.297(9) 6_645
C(11) S(1) 3.430(6) 7_655
C(11) F(7) 3.112(8) .
C(11) N(7) 3.422(10) 7_655
C(12) S(1) 3.464(7) 7_655
C(12) F(7) 3.108(8) .
C(12) F(8) 3.308(9) .
C(12) N(7) 3.411(10) 7_655
C(13) F(8) 3.435(8) .
C(13) N(8) 3.482(12) 5_555
C(14) F(5) 3.548(9) 6_655
C(14) F(14) 3.311(8) 5_455
C(16) F(14) 3.527(9) 5_455
C(16) F(15) 3.523(8) 7_655
C(17) F(6) 3.252(9) 6_655
C(17) F(13) 3.079(8) 5_455
C(17) F(14) 3.262(9) 5_455
C(17) F(15) 3.420(8) 7_655
C(18) F(6) 3.487(10) 6_655
C(18) F(13) 3.015(9) 5_455
C(18) F(15) 3.535(9) 7_655
C(18) F(16) 3.296(9) 5_455
C(18) F(17) 3.368(9) 5_455
C(19) F(12) 3.200(11) 5_445
C(19) C(34) 3.524(11) 7_555
C(20) N(7) 3.296(11) .
C(22) F(7) 3.451(8) .
C(22) F(13) 3.021(9) .
C(22) F(15) 3.517(10) .
C(23) F(6) 3.045(8) 2_755
C(23) F(7) 3.315(9) .
C(23) F(13) 3.218(10) .
C(24) F(1) 3.410(8) 2_755
C(24) F(6) 3.106(8) 2_755
C(24) F(7) 3.475(8) .
C(24) F(16) 3.549(9) .
C(24) F(18) 3.170(9) .
C(25) F(2) 3.529(10) .
C(25) F(16) 3.573(8) .
C(25) F(18) 3.298(7) .
C(26) F(4) 3.599(9) 6_645
C(27) F(3) 3.533(10) 6_645
C(27) F(4) 3.287(9) 6_645
C(27) F(5) 3.361(9) 6_645
C(27) N(8) 3.401(12) 5_545
C(28) F(3) 3.499(10) 6_645
C(28) F(5) 3.130(9) 6_645
C(28) F(8) 3.386(9) 1_545
C(28) C(33) 3.495(14) 3_655
C(28) C(34) 3.501(14) 3_655
C(29) F(3) 3.558(10) 6_645
C(29) F(8) 3.538(9) 1_545
C(29) F(16) 3.579(8) .
C(29) C(34) 3.517(15) 3_655
C(30) F(16) 3.343(7) .
C(30) F(17) 3.447(7) 2_755
C(31) F(7) 3.467(11) 7_655
C(31) F(9) 3.499(11) 7_655
C(31) F(15) 3.300(9) 7_655
C(32) F(10) 3.495(14) 7_655
C(33) F(14) 3.231(12) 1_455
C(33) C(28) 3.495(14) 3_655
C(34) F(9) 3.347(14) 3_665
C(34) F(13) 3.299(13) 3_655
C(34) F(14) 3.199(14) 1_455
C(34) F(15) 3.383(13) 1_455
C(34) C(19) 3.524(11) 7_555
C(34) C(28) 3.501(14) 3_655
C(34) C(29) 3.517(15) 3_655
Pt(1) H(9) 3.4607 7_655
S(2) H(10) 3.182 7_655
S(2) H(26) 3.409 3_655
F(1) H(7) 2.496 6_655
F(1) H(8) 3.342 6_655
F(1) H(18) 3.481 2_755
F(1) H(19) 2.565 2_755
F(1) H(20) 2.875 .
F(2) H(3) 2.227 6_645
F(2) H(4) 3.177 6_645
F(2) H(20) 2.656 .
F(3) H(3) 3.504 6_645
F(3) H(7) 3.244 6_655
F(3) H(8) 2.341 6_655
F(4) H(7) 3.367 6_655
F(4) H(8) 2.919 6_655
F(4) H(18) 2.969 2_755
F(4) H(21) 3.154 6_655
F(4) H(27) 2.809 8_555
F(5) H(2) 3.525 6_645
F(5) H(3) 2.476 6_645
F(5) H(12) 2.960 6_645
F(5) H(13) 2.818 6_645
F(5) H(21) 3.372 6_655
F(5) H(22) 2.979 6_655
F(6) H(3) 3.570 6_645
F(6) H(13) 2.553 6_645
F(6) H(14) 3.025 6_645
F(6) H(18) 2.482 2_755
F(6) H(19) 2.627 2_755
F(7) H(1) 2.650 .
F(7) H(2) 3.455 .
F(7) H(10) 2.958 .
F(7) H(9) 2.967 .
F(7) H(27) 3.454 7_655
F(8) H(1) 3.362 .
F(8) H(2) 2.448 .
F(8) H(11) 3.531 .
F(8) H(10) 3.275 .
F(8) H(22) 2.667 1_565
F(8) H(23) 2.997 1_565
F(8) H(29) 2.926 3_665
F(9) H(10) 2.995 .
F(9) H(15) 3.273 5_555
F(9) H(16) 3.466 5_555
F(9) H(25) 3.504 5_555
F(9) H(26) 3.200 7_655
F(9) H(29) 2.545 3_665
F(10) H(7) 2.746 5_555
F(10) H(16) 3.400 5_555
F(10) H(26) 3.295 7_655
F(10) H(27) 2.933 7_655
F(11) H(1) 2.841 .
F(11) H(2) 2.652 .
F(11) H(6) 2.819 6_655
F(11) H(7) 3.600 5_555
F(11) H(7) 3.247 6_655
F(12) H(6) 3.030 5_555
F(12) H(6) 3.073 6_655
F(12) H(7) 3.595 5_555
F(12) H(15) 2.299 5_555
F(12) H(16) 3.495 5_555
F(12) H(23) 3.316 1_565
F(12) H(29) 2.827 3_665
F(13) H(13) 2.992 5_545
F(13) H(14) 2.882 5_545
F(13) H(17) 2.644 .
F(13) H(18) 2.992 .
F(13) H(28) 3.142 3_655
F(13) H(30) 2.593 3_655
F(14) H(12) 2.839 5_545
F(14) H(13) 3.040 5_545
F(14) H(17) 3.249 3_755
F(14) H(28) 3.294 1_655
F(14) H(30) 2.654 1_655
F(15) H(17) 2.652 .
F(15) H(25) 3.237 7_655
F(15) H(30) 2.425 1_655
F(16) H(14) 2.486 5_545
F(16) H(15) 3.307 5_545
F(16) H(23) 3.206 .
F(16) H(24) 2.720 .
F(17) H(4) 2.444 5_545
F(17) H(5) 2.376 5_545
F(17) H(14) 2.892 5_545
F(17) H(23) 3.525 2_755
F(17) H(24) 2.587 2_755
F(18) H(19) 2.758 .
F(18) H(19) 2.758 2_755
F(18) H(20) 2.973 .
F(18) H(20) 2.973 2_755
F(19) H(5) 2.7906 5_545
F(19) H(5) 2.7906 6_645
F(19) H(6) 2.843 5_545
F(19) H(6) 2.843 6_645
F(19) H(15) 3.5825 5_545
F(19) H(15) 3.5825 6_645
N(2) H(3) 2.990 6_645
N(7) H(10) 2.783 7_655
N(7) H(9) 2.786 7_655
N(7) H(16) 3.108 .
N(7) H(17) 3.069 7_655
N(7) H(26) 3.156 3_655
N(8) H(12) 3.190 5_445
N(8) H(11) 2.767 3_665
N(8) H(11) 2.835 5_445
N(8) H(10) 3.535 3_665
N(8) H(21) 2.493 5_455
N(8) H(22) 3.596 3_655
N(8) H(25) 3.048 7_555
C(2) H(7) 3.500 6_655
C(3) H(8) 3.386 6_655
C(4) H(24) 3.322 6_655
C(6) H(3) 3.351 6_645
C(7) H(23) 3.107 6_655
C(8) H(2) 3.187 6_645
C(8) H(23) 3.595 6_655
C(9) H(2) 3.136 6_645
C(10) H(2) 3.580 6_645
C(10) H(3) 3.103 6_645
C(13) H(22) 3.024 1_565
C(14) H(22) 3.413 1_565
C(18) H(30) 3.219 7_555
C(19) H(29) 3.162 7_555
C(19) H(30) 3.073 7_555
C(22) H(27) 3.575 7_655
C(23) H(27) 3.078 7_655
C(28) H(11) 3.342 1_545
C(28) H(28) 3.133 3_655
C(28) H(29) 3.365 3_655
C(29) H(5) 3.191 6_645
C(29) H(28) 2.967 3_655
C(29) H(29) 3.281 3_655
C(30) H(4) 3.061 6_645
C(30) H(5) 3.458 6_645
C(30) H(28) 3.359 3_655
C(31) H(10) 3.448 7_655
C(31) H(9) 3.533 7_655
C(31) H(17) 3.102 7_655
C(31) H(18) 3.596 7_655
C(31) H(26) 3.106 3_655
C(32) H(18) 3.270 7_655
C(32) H(26) 3.592 3_655
C(33) H(11) 3.264 3_665
C(33) H(11) 3.515 5_445
C(33) H(21) 3.511 5_455
C(33) H(22) 3.345 3_655
C(33) H(25) 2.942 7_555
C(34) H(15) 3.187 7_555
C(34) H(22) 3.511( 3_655
C(34) H(23) 3.542 3_655
C(34) H(25) 3.389 7_555
